data_7230735
loop_
_publ_author_name
'Jian, Fang Fang'
'Liu, E.'
'Ma, Jun Ying'

_publ_section_title
;
 Interesting fluorine anion water clusters [F&#x2212;&#x00B7;(H2O)n] in
 metal complex crystals
;
_journal_issue 27
_journal_name_full CrystEngComm
_journal_page_first 3849
_journal_paper_doi 10.1039/C8CE00532J
_journal_volume 20
_journal_year 2018
_chemical_formula_moiety 'C18 H24 Cd N12, 2(F), 2(H2 O)'
_chemical_formula_sum 'C18 H28 Cd F2 N12 O2'
_chemical_formula_weight 594.92
_space_group_crystal_system monoclinic
_space_group_IT_number 14
_space_group_name_Hall '-P 2ybc'
_space_group_name_H-M_alt 'P 1 21/c 1'
_symmetry_space_group_name_Hall '-P 2ybc'
_symmetry_space_group_name_H-M 'P 1 21/c 1'
_atom_sites_solution_hydrogens mixed
_audit_creation_date 2018-05-04
_audit_creation_method
;
Olex2 1.2
(compiled 2018.04.26 svn.r3504 for OlexSys, GUI svn.r5492)
;
_audit_update_record
;
2018-05-17 deposited with the CCDC.
2018-05-24 downloaded from the CCDC.
;
_cell_angle_alpha 90
_cell_angle_beta 90.72(3)
_cell_angle_gamma 90
_cell_formula_units_Z 2
_cell_length_a 9.5545(19)
_cell_length_b 16.926(3)
_cell_length_c 7.8873(16)
_cell_measurement_reflns_used 25
_cell_measurement_temperature 293(2)
_cell_measurement_theta_max 14
_cell_measurement_theta_min 4
_cell_volume 1275.4(4)
_computing_cell_refinement 'CAD-4 Software (Enraf-Nonius, 1989)'
_computing_data_collection 'CAD-4 Software (Enraf-Nonius, 1989)'
_computing_data_reduction 'NRCVAX (Gabe et al., 1989)'
_computing_publication_material 'CIFTAB (Sheldrick, 2014)'
_computing_structure_refinement 'ShelXL (Sheldrick, 2015)'
_computing_structure_solution 'SHELXS-97 (Sheldrick, 1990)'
_diffrn_ambient_temperature 296.15
_diffrn_measured_fraction_theta_full 0.701
_diffrn_measured_fraction_theta_max 0.720
_diffrn_measurement_device_type 'Enraf-Nonius CAD-4 diffractometer'
_diffrn_measurement_method 'omega scans'
_diffrn_radiation_type MoK\a
_diffrn_radiation_wavelength 0.71073
_diffrn_reflns_av_R_equivalents 0.0232
_diffrn_reflns_av_unetI/netI 0.0457
_diffrn_reflns_Laue_measured_fraction_full 0.701
_diffrn_reflns_Laue_measured_fraction_max 0.720
_diffrn_reflns_limit_h_max 12
_diffrn_reflns_limit_h_min -11
_diffrn_reflns_limit_k_max 22
_diffrn_reflns_limit_k_min -17
_diffrn_reflns_limit_l_max 10
_diffrn_reflns_limit_l_min -9
_diffrn_reflns_number 5646
_diffrn_reflns_point_group_measured_fraction_full 0.701
_diffrn_reflns_point_group_measured_fraction_max 0.720
_diffrn_reflns_theta_full 25.242
_diffrn_reflns_theta_max 27.918
_diffrn_reflns_theta_min 2.132
_diffrn_source 'fine-focus sealed tube'
_exptl_absorpt_coefficient_mu 0.911
_exptl_absorpt_correction_type none
_exptl_crystal_colour white
_exptl_crystal_density_diffrn 1.549
_exptl_crystal_description block
_exptl_crystal_F_000 604
_exptl_crystal_size_max 0.23
_exptl_crystal_size_mid 0.21
_exptl_crystal_size_min 0.15
_refine_diff_density_max 0.445
_refine_diff_density_min -0.411
_refine_diff_density_rms 0.042
_refine_ls_extinction_coef 0.0305(16)
_refine_ls_extinction_expression Fc^*^=kFc[1+0.001xFc^2^\l^3^/sin(2\q)]^-1/4^
_refine_ls_extinction_method 'SHELXL-2016/6 (Sheldrick 2016)'
_refine_ls_goodness_of_fit_ref 0.947
_refine_ls_hydrogen_treatment constr
_refine_ls_matrix_type full
_refine_ls_number_parameters 164
_refine_ls_number_reflns 2210
_refine_ls_number_restraints 0
_refine_ls_restrained_S_all 0.947
_refine_ls_R_factor_all 0.0364
_refine_ls_R_factor_gt 0.0248
_refine_ls_shift/su_max 0.000
_refine_ls_shift/su_mean 0.000
_refine_ls_structure_factor_coef Fsqd
_refine_ls_weighting_details 'w=1/[\s^2^(Fo^2^)+(0.0242P)^2^] where P=(Fo^2^+2Fc^2^)/3'
_refine_ls_weighting_scheme calc
_refine_ls_wR_factor_gt 0.0617
_refine_ls_wR_factor_ref 0.0661
_reflns_Friedel_coverage 0.000
_reflns_number_gt 1625
_reflns_number_total 2210
_reflns_threshold_expression 'I > 2\s(I)'
_cod_data_source_file c8ce00532j2.cif
_cod_data_source_block qj07113
_cod_depositor_comments 'Adding full bibliography for 7230735--7230737.cif.'
_cod_database_code 7230735
_shelx_shelxl_version_number 2016/6
_shelx_space_group_comment
;
The symmetry employed for this shelxl refinement is uniquely defined
by the following loop, which should always be used as a source of
symmetry information in preference to the above space-group names.
They are only intended as comments.
;
_shelx_estimated_absorpt_t_max 0.875
_shelx_estimated_absorpt_t_min 0.818
_olex2_refinement_description
;
1. Fixed Uiso
 At 1.2 times of:
  All C(H) groups, All N(H) groups
 At 1.5 times of:
  All O(H,H) groups
2.a Free rotating group:
 O1W(H1WA,H1WB)
2.b Aromatic/amide H refined with riding coordinates:
 N2(H2), N4(H4), N6(H6), C1(H1), C2(H2A), C3(H3), C4(H4A), C5(H5), C6(H6A),
 C7(H7), C8(H8), C9(H9)
;
_olex2_submission_special_instructions 'No special instructions were received'

loop_
_space_group_symop_operation_xyz
'x, y, z'
'-x, y+1/2, -z+1/2'
'-x, -y, -z'
'x, -y-1/2, z-1/2'

loop_
_atom_site_label
_atom_site_type_symbol
_atom_site_fract_x
_atom_site_fract_y
_atom_site_fract_z
_atom_site_U_iso_or_equiv
_atom_site_adp_type
_atom_site_occupancy
_atom_site_site_symmetry_order
_atom_site_calc_flag
_atom_site_refinement_flags_posn
_atom_site_refinement_flags_adp
_atom_site_refinement_flags_occupancy
Cd1 Cd 0.500000 0.000000 0.000000 0.03686(11) Uani 1 2 d S T P
N1 N 0.3651(2) 0.07003(12) 0.1948(3) 0.0468(5) Uani 1 1 d . . .
N2 N 0.2301(2) 0.16009(13) 0.3045(3) 0.0564(6) Uani 1 1 d . . .
H2 H 0.181780 0.202698 0.313833 0.068 Uiso 1 1 calc R . .
N3 N 0.7018(2) 0.02490(12) 0.1693(3) 0.0458(5) Uani 1 1 d . . .
N4 N 0.8467(2) 0.09430(14) 0.3265(3) 0.0580(6) Uani 1 1 d . . .
H4 H 0.877573 0.130319 0.394145 0.070 Uiso 1 1 calc R . .
N5 N 0.5579(2) 0.11813(11) -0.1443(3) 0.0431(4) Uani 1 1 d . . .
N6 N 0.6957(2) 0.19007(12) -0.3014(3) 0.0528(5) Uani 1 1 d . . .
H6 H 0.770867 0.209670 -0.342966 0.063 Uiso 1 1 calc R . .
C1 C 0.2999(3) 0.13706(15) 0.1690(4) 0.0516(6) Uani 1 1 d . . .
H1 H 0.302189 0.165133 0.067694 0.062 Uiso 1 1 calc R . .
C2 C 0.2489(3) 0.1042(2) 0.4258(4) 0.0631(8) Uani 1 1 d . . .
H2A H 0.211768 0.103771 0.534184 0.076 Uiso 1 1 calc R . .
C3 C 0.3329(3) 0.04930(17) 0.3561(3) 0.0548(6) Uani 1 1 d . . .
H3 H 0.364261 0.003788 0.410623 0.066 Uiso 1 1 calc R . .
C4 C 0.7151(3) 0.08557(15) 0.2723(4) 0.0513(6) Uani 1 1 d . . .
H4A H 0.641654 0.118345 0.303462 0.062 Uiso 1 1 calc R . .
C5 C 0.8330(3) -0.00629(15) 0.1584(5) 0.0598(8) Uani 1 1 d . . .
H5 H 0.857027 -0.050102 0.093856 0.072 Uiso 1 1 calc R . .
C6 C 0.9224(3) 0.0361(2) 0.2555(5) 0.0720(9) Uani 1 1 d . . .
H6A H 1.017765 0.026969 0.270539 0.086 Uiso 1 1 calc R . .
C7 C 0.6880(3) 0.13614(15) -0.1790(4) 0.0508(6) Uani 1 1 d . . .
H7 H 0.765489 0.113900 -0.124756 0.061 Uiso 1 1 calc R . .
C8 C 0.4796(3) 0.16351(15) -0.2511(4) 0.0533(6) Uani 1 1 d . . .
H8 H 0.382355 0.163703 -0.256612 0.064 Uiso 1 1 calc R . .
C9 C 0.5633(3) 0.20810(17) -0.3475(4) 0.0629(7) Uani 1 1 d . . .
H9 H 0.535416 0.244291 -0.429996 0.075 Uiso 1 1 calc R . .
F1 F 0.93044(17) 0.20960(11) -0.4610(2) 0.0692(5) Uani 1 1 d . . .
O1W O 0.0741(2) 0.20240(12) 0.8308(3) 0.0620(5) Uani 1 1 d . . .
H1WA H 0.022703 0.202607 0.742012 0.093 Uiso 1 1 d G . .
H1WB H 0.022242 0.221175 0.907713 0.093 Uiso 1 1 d G . .

loop_
_atom_site_aniso_label
_atom_site_aniso_U_11
_atom_site_aniso_U_22
_atom_site_aniso_U_33
_atom_site_aniso_U_23
_atom_site_aniso_U_13
_atom_site_aniso_U_12
Cd1 0.03607(15) 0.03336(15) 0.04117(16) 0.00049(9) 0.00084(9) -0.00411(8)
N1 0.0469(11) 0.0452(11) 0.0483(11) -0.0016(9) 0.0042(9) -0.0009(9)
N2 0.0467(12) 0.0574(13) 0.0653(15) -0.0175(11) 0.0034(11) 0.0017(10)
N3 0.0440(11) 0.0421(10) 0.0510(12) -0.0009(9) -0.0085(9) -0.0039(9)
N4 0.0556(12) 0.0616(14) 0.0567(14) -0.0097(11) -0.0058(11) -0.0178(10)
N5 0.0443(10) 0.0395(10) 0.0455(11) 0.0054(8) 0.0017(9) -0.0050(8)
N6 0.0579(12) 0.0458(12) 0.0551(14) 0.0055(9) 0.0097(11) -0.0106(10)
C1 0.0570(15) 0.0449(14) 0.0530(15) -0.0005(11) 0.0065(13) 0.0002(11)
C2 0.0556(15) 0.091(2) 0.0425(14) -0.0131(14) 0.0039(12) -0.0091(14)
C3 0.0530(15) 0.0678(18) 0.0436(14) 0.0035(12) -0.0043(12) -0.0002(12)
C4 0.0503(14) 0.0498(14) 0.0537(15) -0.0025(11) -0.0047(12) -0.0057(11)
C5 0.0457(15) 0.0594(18) 0.074(2) -0.0126(13) -0.0091(14) 0.0035(11)
C6 0.0465(16) 0.079(2) 0.091(3) -0.0170(19) -0.0136(16) -0.0042(15)
C7 0.0474(13) 0.0445(13) 0.0605(16) 0.0111(11) -0.0003(12) -0.0062(11)
C8 0.0498(14) 0.0579(16) 0.0521(15) 0.0068(12) -0.0042(12) -0.0009(11)
C9 0.0682(17) 0.0637(18) 0.0566(17) 0.0220(13) -0.0011(14) 0.0018(14)
F1 0.0699(10) 0.0882(12) 0.0496(9) -0.0102(8) 0.0110(8) -0.0323(9)
O1W 0.0591(10) 0.0605(12) 0.0664(13) -0.0026(10) 0.0066(10) 0.0068(9)

loop_
_atom_type_symbol
_atom_type_description
_atom_type_scat_dispersion_real
_atom_type_scat_dispersion_imag
_atom_type_scat_source
C C 0.0033 0.0016 'International Tables Vol C Tables 4.2.6.8 and 6.1.1.4'
H H 0.0000 0.0000 'International Tables Vol C Tables 4.2.6.8 and 6.1.1.4'
N N 0.0061 0.0033 'International Tables Vol C Tables 4.2.6.8 and 6.1.1.4'
O O 0.0106 0.0060 'International Tables Vol C Tables 4.2.6.8 and 6.1.1.4'
F F 0.0171 0.0103 'International Tables Vol C Tables 4.2.6.8 and 6.1.1.4'
Cd Cd -0.8075 1.2024 'International Tables Vol C Tables 4.2.6.8 and 6.1.1.4'

loop_
_geom_angle_atom_site_label_1
_geom_angle_atom_site_label_2
_geom_angle_atom_site_label_3
_geom_angle
_geom_angle_site_symmetry_1
_geom_angle_site_symmetry_3
N1 Cd1 N1 180.0 3_655 .
N1 Cd1 N3 89.47(7) . .
N1 Cd1 N3 90.53(7) . 3_655
N1 Cd1 N3 90.53(7) 3_655 .
N1 Cd1 N3 89.47(7) 3_655 3_655
N1 Cd1 N5 91.24(7) . .
N1 Cd1 N5 88.76(7) . 3_655
N1 Cd1 N5 91.24(7) 3_655 3_655
N1 Cd1 N5 88.76(7) 3_655 .
N3 Cd1 N3 180.0 . 3_655
N3 Cd1 N5 94.17(7) 3_655 .
N3 Cd1 N5 85.83(7) 3_655 3_655
N3 Cd1 N5 94.17(7) . 3_655
N3 Cd1 N5 85.83(7) . .
N5 Cd1 N5 180.0 . 3_655
C1 N1 Cd1 126.99(19) . .
C1 N1 C3 104.9(2) . .
C3 N1 Cd1 128.10(18) . .
C1 N2 C2 107.5(2) . .
C4 N3 Cd1 123.99(17) . .
C4 N3 C5 105.0(2) . .
C5 N3 Cd1 129.63(19) . .
C4 N4 C6 107.2(2) . .
C7 N5 Cd1 121.59(16) . .
C7 N5 C8 104.8(2) . .
C8 N5 Cd1 130.20(16) . .
C7 N6 C9 106.9(2) . .
N1 C1 N2 111.9(3) . .
C3 C2 N2 105.5(3) . .
C2 C3 N1 110.3(3) . .
N3 C4 N4 111.6(3) . .
C6 C5 N3 109.6(3) . .
C5 C6 N4 106.6(3) . .
N5 C7 N6 111.8(2) . .
C9 C8 N5 110.0(2) . .
C8 C9 N6 106.5(2) . .

loop_
_geom_bond_atom_site_label_1
_geom_bond_atom_site_label_2
_geom_bond_distance
_geom_bond_site_symmetry_2
Cd1 N1 2.340(2) 3_655
Cd1 N1 2.340(2) .
Cd1 N3 2.369(2) 3_655
Cd1 N3 2.369(2) .
Cd1 N5 2.3694(18) 3_655
Cd1 N5 2.3694(19) .
N1 C1 1.309(3) .
N1 C3 1.358(3) .
N2 C1 1.326(4) .
N2 C2 1.356(4) .
N3 C4 1.315(3) .
N3 C5 1.364(4) .
N4 C4 1.331(3) .
N4 C6 1.349(4) .
N5 C7 1.312(3) .
N5 C8 1.357(3) .
N6 C7 1.331(3) .
N6 C9 1.347(4) .
C2 C3 1.349(4) .
C5 C6 1.347(4) .
C8 C9 1.343(4) .

loop_
_geom_hbond_atom_site_label_D
_geom_hbond_atom_site_label_H
_geom_hbond_atom_site_label_A
_geom_hbond_distance_DH
_geom_hbond_distance_HA
_geom_hbond_distance_DA
_geom_hbond_angle_DHA
_geom_hbond_site_symmetry_A
N2 H2 O1W 0.86 1.91 2.773(3) 179.1 4_565
N4 H4 F1 0.86 1.83 2.688(3) 175.9 1_556
N6 H6 F1 0.86 1.80 2.607(3) 156.3 .

loop_
_geom_torsion_atom_site_label_1
_geom_torsion_atom_site_label_2
_geom_torsion_atom_site_label_3
_geom_torsion_atom_site_label_4
_geom_torsion
Cd1 N1 C1 N2 178.59(16)
Cd1 N1 C3 C2 -178.02(16)
Cd1 N3 C4 N4 -167.78(18)
Cd1 N3 C5 C6 167.1(2)
Cd1 N5 C7 N6 160.95(17)
Cd1 N5 C8 C9 -158.9(2)
N2 C2 C3 N1 -0.4(3)
N3 C5 C6 N4 -0.3(4)
N5 C8 C9 N6 0.4(3)
C1 N1 C3 C2 -0.2(3)
C1 N2 C2 C3 0.8(3)
C2 N2 C1 N1 -1.0(3)
C3 N1 C1 N2 0.7(3)
C4 N3 C5 C6 0.2(4)
C4 N4 C6 C5 0.4(4)
C5 N3 C4 N4 0.0(3)
C6 N4 C4 N3 -0.3(4)
C7 N5 C8 C9 -0.2(3)
C7 N6 C9 C8 -0.4(3)
C8 N5 C7 N6 0.0(3)
C9 N6 C7 N5 0.3(4)
